data_4505324
loop_
_publ_author_name
'Tzeng, Biing-Chiau'
'Liu, Wei-Hsin'
'Liao, Ju-Hsiou'
'Lee, Gene-Hsiang'
'Peng, Shie-Ming'

_publ_section_title
;
 Self-Assembly of Gold(I) Compounds with (Aza-15-crown-5)dithiocarbamate
 and 2-Mercapto-4-methyl-5-thiazoleacetic Acid
;
_journal_issue 3
_journal_name_full 'Crystal Growth &amp; Design'
_journal_page_first 573
_journal_paper_doi 10.1021/cg034198l
_journal_volume 4
_journal_year 2004
_chemical_formula_sum 'C22 H40 Au2 N2 O8 S4'
_chemical_formula_weight 982.73
_chemical_name_systematic
; 
 ? 
;
_space_group_IT_number 2
_symmetry_cell_setting triclinic
_symmetry_space_group_name_Hall '-P 1'
_symmetry_space_group_name_H-M 'P -1'
_atom_sites_solution_hydrogens geom
_atom_sites_solution_primary direct
_atom_sites_solution_secondary difmap
_audit_creation_method SHELXL-97
_cell_angle_alpha 75.0558(10)
_cell_angle_beta 85.0939(11)
_cell_angle_gamma 88.4651(15)
_cell_formula_units_Z 1
_cell_length_a 8.1657(2)
_cell_length_b 8.6329(2)
_cell_length_c 11.2093(3)
_cell_measurement_reflns_used all
_cell_measurement_temperature 150(1)
_cell_measurement_theta_max 27.50
_cell_measurement_theta_min 1.89
_cell_volume 760.65(3)
_computing_cell_refinement DENZO-SMN
_computing_data_collection 'NONIUS COLLECT'
_computing_data_reduction DENZO-SMN
_computing_molecular_graphics SHELXTL
_computing_publication_material SHELXTL
_computing_structure_refinement 'SHELXL-97 (Sheldrick, 1997)'
_computing_structure_solution 'SHELXS-97 (Sheldrick, 1990)'
_diffrn_ambient_temperature 150(1)
_diffrn_measured_fraction_theta_full 0.998
_diffrn_measured_fraction_theta_max 0.998
_diffrn_measurement_device_type 'NONIUS KappaCCD'
_diffrn_measurement_method 'phi and omega scans'
_diffrn_radiation_monochromator graphite
_diffrn_radiation_source 'fine-focus sealed tube'
_diffrn_radiation_type MoK\a
_diffrn_radiation_wavelength 0.71073
_diffrn_reflns_av_R_equivalents 0.0861
_diffrn_reflns_av_sigmaI/netI 0.0563
_diffrn_reflns_limit_h_max 10
_diffrn_reflns_limit_h_min -10
_diffrn_reflns_limit_k_max 11
_diffrn_reflns_limit_k_min -11
_diffrn_reflns_limit_l_max 14
_diffrn_reflns_limit_l_min -14
_diffrn_reflns_number 17005
_diffrn_reflns_theta_full 27.50
_diffrn_reflns_theta_max 27.50
_diffrn_reflns_theta_min 1.89
_diffrn_standards_decay_% 0
_exptl_absorpt_coefficient_mu 9.953
_exptl_absorpt_correction_T_max 0.775
_exptl_absorpt_correction_T_min 0.388
_exptl_absorpt_correction_type multi-scan
_exptl_crystal_colour colorless
_exptl_crystal_density_diffrn 2.145
_exptl_crystal_density_meas ?
_exptl_crystal_density_method 'not measured'
_exptl_crystal_description plate
_exptl_crystal_F_000 472
_exptl_crystal_size_max 0.35
_exptl_crystal_size_mid 0.20
_exptl_crystal_size_min 0.05
_refine_diff_density_max 2.618
_refine_diff_density_min -2.312
_refine_diff_density_rms 0.317
_refine_ls_extinction_coef 0.0102(11)
_refine_ls_extinction_expression Fc^*^=kFc[1+0.001xFc^2^\l^3^/sin(2\q)]^-1/4^
_refine_ls_extinction_method SHELXL
_refine_ls_goodness_of_fit_ref 1.079
_refine_ls_hydrogen_treatment mixed
_refine_ls_matrix_type full
_refine_ls_number_parameters 173
_refine_ls_number_reflns 3501
_refine_ls_number_restraints 0
_refine_ls_restrained_S_all 1.079
_refine_ls_R_factor_all 0.0565
_refine_ls_R_factor_gt 0.0427
_refine_ls_shift/su_max 0.005
_refine_ls_shift/su_mean 0.001
_refine_ls_structure_factor_coef Fsqd
_refine_ls_weighting_details 'calc w=1/[\s^2^(Fo^2^)+(0.0719P)^2^+0.0000P] where P=(Fo^2^+2Fc^2^)/3'
_refine_ls_weighting_scheme calc
_refine_ls_wR_factor_gt 0.1013
_refine_ls_wR_factor_ref 0.1157
_reflns_number_gt 2979
_reflns_number_total 3501
_reflns_threshold_expression >2sigma(I)
_cod_data_source_file cg034198lsi20031029_100742.cif
_cod_data_source_block ic8815
_cod_depositor_comments
;
The following automatic conversions were performed:

'_symmetry_cell_setting' value 'Triclinic' changed to 'triclinic'
according to /home/saulius/struct/CIF-dictionaries/cif_core.dic
dictionary named 'cif_core.dic' version 2.4.1 from 2010-06-29.

Automatic conversion script
Id: cif_fix_values 1715 2011-07-08 13:25:40Z adriana 

The following automatic conversions were performed:

'_exptl_crystal_density_meas' value 'not_measured' was changed to '?'
- the value is perceived as not measured.

Automatic conversion script
Id: cif_fix_values 3008 2015-01-20 13:52:24Z robertas 
;
_cod_original_sg_symbol_H-M P-1
_cod_database_code 4505324

loop_
_symmetry_equiv_pos_as_xyz
'x, y, z'
'-x, -y, -z'

loop_
_atom_site_label
_atom_site_type_symbol
_atom_site_fract_x
_atom_site_fract_y
_atom_site_fract_z
_atom_site_U_iso_or_equiv
_atom_site_adp_type
_atom_site_occupancy
_atom_site_symmetry_multiplicity
_atom_site_calc_flag
_atom_site_refinement_flags
Au1 Au -0.36216(3) -0.02215(3) 1.06747(2) 0.03093(16) Uani 1 1 d .
S1 S -0.1882(3) 0.1117(3) 0.90636(18) 0.0398(5) Uani 1 1 d .
S2 S -0.4954(2) 0.1605(3) 0.75566(19) 0.0425(5) Uani 1 1 d .
O1 O 0.0800(6) 0.2434(6) 0.5337(5) 0.0325(11) Uani 1 1 d .
O2 O 0.1886(7) 0.3117(7) 0.2838(5) 0.0410(13) Uani 1 1 d .
O3 O -0.1136(8) 0.4274(8) 0.1638(7) 0.0584(18) Uani 1 1 d .
O4 O -0.3567(11) 0.3923(8) 0.3736(6) 0.074(2) Uani 1 1 d .
N1 N -0.2138(7) 0.3044(6) 0.6865(5) 0.0274(12) Uani 1 1 d .
C1 C -0.2953(8) 0.1995(8) 0.7789(7) 0.0270(14) Uani 1 1 d .
C2 C -0.0422(9) 0.3525(9) 0.6954(7) 0.0333(16) Uani 1 1 d .
H2A H -0.0307 0.3576 0.7815 0.040 Uiso 1 1 calc R
H2B H -0.0234 0.4617 0.6409 0.040 Uiso 1 1 calc R
C3 C 0.0890(9) 0.2427(9) 0.6605(7) 0.0327(16) Uani 1 1 d .
H3A H 0.1986 0.2797 0.6725 0.039 Uiso 1 1 calc R
H3B H 0.0723 0.1325 0.7139 0.039 Uiso 1 1 calc R
C4 C 0.2145(10) 0.1602(9) 0.4878(8) 0.0393(18) Uani 1 1 d .
H4A H 0.2220 0.0498 0.5413 0.047 Uiso 1 1 calc R
H4B H 0.3187 0.2161 0.4880 0.047 Uiso 1 1 calc R
C5 C 0.1866(11) 0.1556(9) 0.3597(8) 0.0420(19) Uani 1 1 d .
H5A H 0.2738 0.0908 0.3283 0.050 Uiso 1 1 calc R
H5B H 0.0793 0.1053 0.3592 0.050 Uiso 1 1 calc R
C6 C 0.1602(13) 0.3242(12) 0.1568(9) 0.056(2) Uani 1 1 d .
H6A H 0.2291 0.2435 0.1272 0.067 Uiso 1 1 calc R
H6B H 0.1958 0.4315 0.1061 0.067 Uiso 1 1 calc R
C7 C -0.0162(14) 0.3002(12) 0.1368(10) 0.063(3) Uani 1 1 d .
H7A H -0.0251 0.2979 0.0497 0.075 Uiso 1 1 calc R
H7B H -0.0562 0.1966 0.1913 0.075 Uiso 1 1 calc R
C8 C -0.2845(12) 0.4167(12) 0.1584(9) 0.055(2) Uani 1 1 d .
H8A H -0.3046 0.3687 0.0898 0.066 Uiso 1 1 calc R
H8B H -0.3317 0.5263 0.1390 0.066 Uiso 1 1 calc R
C9 C -0.3724(14) 0.3199(13) 0.2748(9) 0.061(3) Uani 1 1 d .
H9A H -0.4901 0.3120 0.2623 0.073 Uiso 1 1 calc R
H9B H -0.3257 0.2101 0.2959 0.073 Uiso 1 1 calc R
C10 C -0.2918(10) 0.2947(9) 0.4764(7) 0.0376(17) Uani 1 1 d .
H10A H -0.1789 0.2608 0.4545 0.045 Uiso 1 1 calc R
H10B H -0.3602 0.1977 0.5098 0.045 Uiso 1 1 calc R
C11 C -0.2899(10) 0.3914(9) 0.5715(7) 0.0330(16) Uani 1 1 d .
H11A H -0.2286 0.4919 0.5338 0.040 Uiso 1 1 calc R
H11B H -0.4043 0.4208 0.5940 0.040 Uiso 1 1 calc R

loop_
_atom_site_aniso_label
_atom_site_aniso_U_11
_atom_site_aniso_U_22
_atom_site_aniso_U_33
_atom_site_aniso_U_23
_atom_site_aniso_U_13
_atom_site_aniso_U_12
Au1 0.0287(2) 0.0336(2) 0.0271(2) -0.00151(12) -0.00192(12) -0.00391(12)
S1 0.0325(10) 0.0560(12) 0.0262(9) -0.0002(9) -0.0045(8) -0.0152(9)
S2 0.0283(10) 0.0546(12) 0.0332(11) 0.0097(9) -0.0030(8) -0.0050(9)
O1 0.030(3) 0.037(3) 0.031(3) -0.011(2) -0.001(2) 0.004(2)
O2 0.049(3) 0.040(3) 0.036(3) -0.013(3) -0.002(3) 0.001(3)
O3 0.049(4) 0.065(4) 0.072(5) -0.035(4) -0.011(3) -0.001(3)
O4 0.129(7) 0.062(4) 0.032(3) -0.012(3) -0.020(4) 0.034(4)
N1 0.028(3) 0.026(3) 0.027(3) -0.004(2) 0.002(2) -0.004(2)
C1 0.026(3) 0.025(3) 0.031(4) -0.009(3) 0.000(3) -0.002(3)
C2 0.037(4) 0.031(4) 0.035(4) -0.014(3) 0.002(3) -0.011(3)
C3 0.029(4) 0.034(4) 0.032(4) -0.003(3) -0.006(3) 0.002(3)
C4 0.038(4) 0.034(4) 0.043(5) -0.007(3) 0.003(4) 0.008(3)
C5 0.044(5) 0.034(4) 0.051(5) -0.020(4) 0.002(4) 0.007(3)
C6 0.075(7) 0.055(5) 0.040(5) -0.019(4) -0.002(5) 0.006(5)
C7 0.086(8) 0.052(6) 0.060(6) -0.024(5) -0.031(6) 0.002(5)
C8 0.058(6) 0.067(6) 0.042(5) -0.016(5) -0.015(4) -0.007(5)
C9 0.072(7) 0.072(6) 0.037(5) -0.009(5) -0.007(5) -0.009(5)
C10 0.034(4) 0.044(4) 0.033(4) -0.005(3) -0.006(3) 0.005(3)
C11 0.038(4) 0.026(3) 0.029(4) 0.001(3) 0.000(3) 0.004(3)

loop_
_atom_type_symbol
_atom_type_description
_atom_type_scat_dispersion_real
_atom_type_scat_dispersion_imag
_atom_type_scat_source
C C 0.0033 0.0016 'International Tables Vol C Tables 4.2.6.8 and 6.1.1.4'
H H 0.0000 0.0000 'International Tables Vol C Tables 4.2.6.8 and 6.1.1.4'
N N 0.0061 0.0033 'International Tables Vol C Tables 4.2.6.8 and 6.1.1.4'
O O 0.0106 0.0060 'International Tables Vol C Tables 4.2.6.8 and 6.1.1.4'
S S 0.1246 0.1234 'International Tables Vol C Tables 4.2.6.8 and 6.1.1.4'
Au Au -2.0133 8.8022 'International Tables Vol C Tables 4.2.6.8 and 6.1.1.4'

loop_
_geom_angle_atom_site_label_1
_geom_angle_atom_site_label_2
_geom_angle_atom_site_label_3
_geom_angle
_geom_angle_site_symmetry_1
_geom_angle_site_symmetry_3
S2 Au1 S1 171.92(7) 2_457 .
S2 Au1 Au1 93.15(5) 2_457 2_457
S1 Au1 Au1 94.93(5) . 2_457
C1 S1 Au1 110.8(2) . .
C1 S2 Au1 112.5(2) . 2_457
C4 O1 C3 112.5(6) . .
C5 O2 C6 114.8(6) . .
C8 O3 C7 116.6(7) . .
C10 O4 C9 115.1(7) . .
C1 N1 C2 121.7(6) . .
C1 N1 C11 123.0(6) . .
C2 N1 C11 115.2(6) . .
N1 C1 S1 116.8(5) . .
N1 C1 S2 116.0(5) . .
S1 C1 S2 127.2(4) . .
N1 C2 C3 114.8(6) . .
O1 C3 C2 108.8(6) . .
O1 C4 C5 108.3(6) . .
O2 C5 C4 109.2(6) . .
O2 C6 C7 114.0(9) . .
O3 C7 C6 109.4(7) . .
O3 C8 C9 114.2(8) . .
O4 C9 C8 110.3(9) . .
O4 C10 C11 107.0(6) . .
N1 C11 C10 113.5(6) . .

loop_
_geom_bond_atom_site_label_1
_geom_bond_atom_site_label_2
_geom_bond_distance
_geom_bond_site_symmetry_2
Au1 S2 2.273(2) 2_457
Au1 S1 2.277(2) .
Au1 Au1 2.7820(5) 2_457
S1 C1 1.732(7) .
S2 C1 1.732(7) .
S2 Au1 2.273(2) 2_457
O1 C4 1.427(9) .
O1 C3 1.428(9) .
O2 C5 1.396(9) .
O2 C6 1.438(11) .
O3 C8 1.409(11) .
O3 C7 1.419(12) .
O4 C10 1.378(9) .
O4 C9 1.421(11) .
N1 C1 1.329(9) .
N1 C2 1.490(9) .
N1 C11 1.492(9) .
C2 C3 1.505(10) .
C4 C5 1.483(12) .
C6 C7 1.505(15) .
C8 C9 1.491(14) .
C10 C11 1.515(11) .
